data_9009325
loop_
_publ_author_name
'Rius, J.'
'Plana, F.'

_publ_section_title
;
 Contribution to the superstructure resolution of the double layer
 mineral motukoreaite
;
_journal_coden_ASTM NJMMAW
_journal_name_full 'Neues Jahrbuch fur Mineralogie, Monatshefte'
_journal_page_first 263
_journal_page_last 272
_journal_volume 1986
_journal_year 1986
_chemical_compound_source
;
 the Emile Baudot bank, western Mediterranean
;
_chemical_formula_sum 'Al3 H30 Mg6 Na0.667 O33.333 S1.333'
_chemical_name_mineral Motukoreaite
_space_group_IT_number 166
_symmetry_space_group_name_Hall '-R 3 2"'
_symmetry_space_group_name_H-M 'R -3 m :H'
_cell_angle_alpha 90
_cell_angle_beta 90
_cell_angle_gamma 120
_cell_formula_units_Z 3
_cell_length_a 9.172
_cell_length_b 9.172
_cell_length_c 33.51
_cell_volume 2441.367
_exptl_crystal_density_diffrn 1.731
_cod_duplicate_entry 1100006
_cod_original_sg_symbol_H-M 'R -3 m'
_cod_original_formula_sum 'Al3 Mg6 Na.667 S1.333 O33.333 H30'
_cod_database_code 9009325

loop_
_symmetry_equiv_pos_as_xyz
x,y,z
2/3+x,1/3+y,1/3+z
1/3+x,2/3+y,2/3+z
x,x-y,z
2/3+x,1/3+x-y,1/3+z
1/3+x,2/3+x-y,2/3+z
y,x,-z
2/3+y,1/3+x,1/3-z
1/3+y,2/3+x,2/3-z
-x+y,y,z
2/3-x+y,1/3+y,1/3+z
1/3-x+y,2/3+y,2/3+z
-x,-x+y,-z
2/3-x,1/3-x+y,1/3-z
1/3-x,2/3-x+y,2/3-z
-y,-x,z
2/3-y,1/3-x,1/3+z
1/3-y,2/3-x,2/3+z
x-y,-y,-z
2/3+x-y,1/3-y,1/3-z
1/3+x-y,2/3-y,2/3-z
y,-x+y,-z
2/3+y,1/3-x+y,1/3-z
1/3+y,2/3-x+y,2/3-z
-x+y,-x,z
2/3-x+y,1/3-x,1/3+z
1/3-x+y,2/3-x,2/3+z
-x,-y,-z
2/3-x,1/3-y,1/3-z
1/3-x,2/3-y,2/3-z
-y,x-y,z
2/3-y,1/3+x-y,1/3+z
1/3-y,2/3+x-y,2/3+z
x-y,x,-z
2/3+x-y,1/3+x,1/3-z
1/3+x-y,2/3+x,2/3-z

loop_
_atom_site_aniso_label
_atom_site_aniso_U_11
_atom_site_aniso_U_22
_atom_site_aniso_U_33
_atom_site_aniso_U_12
_atom_site_aniso_U_13
_atom_site_aniso_U_23
Al1 0.00760 0.00760 0.03490 0.00380 0.00000 0.00000
Mg2 0.00990 0.00620 0.02570 0.00310 0.00005 0.00010
Al3 0.01030 0.01030 0.01350 0.00515 0.00000 0.00000

loop_
_atom_site_label
_atom_site_fract_x
_atom_site_fract_y
_atom_site_fract_z
_atom_site_occupancy
_atom_site_U_iso_or_equiv
Al1 0.00000 0.00000 0.50000 1.00000 0.00760
Mg2 0.33440 0.00000 0.50000 1.00000 0.00990
Al3 0.33333 0.66667 0.50140 1.00000 0.01030
Na 0.00000 0.00000 0.00000 0.66667 0.02170
S 0.66667 0.33333 0.04020 0.66667 0.00670
O1 0.10610 0.21220 0.52890 1.00000 0.02630
O2 0.44080 0.88160 0.53050 1.00000 0.01960
O3 0.45780 0.22890 0.52920 1.00000 0.01360
O4 0.13270 0.43010 0.05530 0.33333 0.02590
O5 0.21620 0.16900 0.05200 0.50000 0.03730
O6 0.54950 0.39230 0.05630 0.33333 0.01520
O7 0.33333 0.66667 0.00420 0.66667 0.01190
H1 0.20000 0.10000 0.11000 1.00000 ?
H2 0.21000 0.41000 0.11000 1.00000 ?
H3 0.56000 0.13000 0.12000 1.00000 ?

loop_
_cod_related_entry_id
_cod_related_entry_database
_cod_related_entry_code
1 AMCSD 0014801
